data_1529931
loop_
_publ_author_name
'Filipenko, O.S.'
'Pobedimskaya, E.A.'
'Ponomarev, V.I.'
'Belov, N.V.'

_publ_section_title
;
 Crystal structure synthetic barium silicate Na Ba3 (Si2 O7) (O H) with
 linear diorthogroup (Si2 O7)
;
_journal_name_full 'Doklady Akademii Nauk SSSR'
_journal_page_first 591
_journal_page_last 593
_journal_volume 200
_journal_year 1971
_chemical_formula_sum 'Ba3 H Na O8 Si2'
_chemical_name_systematic 'Na Ba3 (Si2 O7) (O H)'
_space_group_IT_number 194
_symmetry_space_group_name_Hall '-P 6c 2c'
_symmetry_space_group_name_H-M 'P 63/m m c'
_cell_angle_alpha 90
_cell_angle_beta 90
_cell_angle_gamma 120
_cell_formula_units_Z 2
_cell_length_a 5.791
_cell_length_b 5.791
_cell_length_c 14.748
_cell_volume 428.323
_citation_journal_id_ASTM DANKAS
_cod_data_source_file Filipenko_DANKAS_1971_322.cif
_cod_data_source_block H1Ba3Na1O8Si2
_cod_original_cell_volume 428.3225
_cod_original_formula_sum 'H1 Ba3 Na1 O8 Si2'
_cod_database_code 1529931

loop_
_symmetry_equiv_pos_as_xyz
x,y,z
x-y,x,z+1/2
-y,x-y,z
-x,-y,z+1/2
-x+y,-x,z
y,-x+y,z+1/2
-y,-x,-z+1/2
x-y,-y,-z
x,x-y,-z+1/2
y,x,-z
-x+y,y,-z+1/2
-x,-x+y,-z
-x,-y,-z
-x+y,-x,-z-1/2
y,-x+y,-z
x,y,-z-1/2
x-y,x,-z
-y,x-y,-z-1/2
y,x,z-1/2
-x+y,y,z
-x,-x+y,z-1/2
-y,-x,z
x-y,-y,z-1/2
x,x-y,z

loop_
_atom_site_label
_atom_site_type_symbol
_atom_site_fract_x
_atom_site_fract_y
_atom_site_fract_z
_atom_site_occupancy
_atom_site_U_iso_or_equiv
_atom_site_attached_hydrogens
Ba2 Ba+2 0.3333 0.6667 0.5782 1 0.0 0
Na1 Na+1 0 0 0 1 0.0 0
O3 O-2 0.3333 0.6667 0.75 1 0.0 1
Si1 Si+4 0.3333 0.6667 0.139 1 0.0 0
Ba1 Ba+2 0 0 0.25 1 0.0 0
O1 O-2 0.185 0.37 0.1 1 0.0 0
O2 O-2 0.3333 0.6667 0.25 1 0.0 0
